data_2005667
loop_
_publ_author_name
'Peeters, O. M.'
'Blaton, N. M.'
'De Ranter, C. J.'

_publ_section_title
;({-})-(<i>R</i>)-<i>N</i>-[(3,4-Dihydro-2<i>H</i>-1-benzopyran-2-yl)methyl]-<i>N</i>'-(1,4,5,6-tetrahydro-2-pyrimidyl)-1,3-propanediaminium
 Dibromide
;
_journal_issue 11
_journal_name_full 'Acta Crystallographica Section C'
_journal_page_first 2795
_journal_page_last 2797
_journal_paper_doi 10.1107/S010827019600710X
_journal_volume 52
_journal_year 1996
_chemical_formula_iupac 'C17 H28 N4 O 2+ , 2Br -'
_chemical_formula_moiety 'C17 H28 N4 O1 2+, Br2 2-'
_chemical_formula_sum 'C17 H28 Br2 N4 O'
_chemical_formula_weight 464.26
_chemical_name_systematic
;
(-)-(R)-N-[3,4-dihydro-2H-1-benzopyran-2-yl)methyl]-
N'-(1,4,5,6-tetrahydro-2-pyrimidyl)-1,3-propanediamine dihydrobromide
;
_space_group_IT_number 4
_symmetry_cell_setting monoclinic
_symmetry_space_group_name_Hall 'P 2yb'
_symmetry_space_group_name_H-M 'P 1 21 1'
_cell_angle_alpha 90.00
_cell_angle_beta 96.201(5)
_cell_angle_gamma 90.00
_cell_formula_units_Z 2
_cell_length_a 7.7033(2)
_cell_length_b 8.4943(2)
_cell_length_c 15.4169(5)
_cell_measurement_reflns_used 26
_cell_measurement_temperature 293
_cell_measurement_theta_max 25
_cell_measurement_theta_min 20
_cell_volume 1002.89(5)
_computing_cell_refinement XSCANS
_computing_data_collection 'XSCANS (Fait, 1991)'
_computing_data_reduction XSCANS
_computing_molecular_graphics 'ORTEX2.1b (McArdle, 1994)'
_computing_publication_material 'PARST (Nardelli, 1983)'
_computing_structure_refinement 'SHELXL93 (Sheldrick, 1993)'
_computing_structure_solution 'DIRDIF (Beurskens et al., 1992)'
_diffrn_ambient_temperature 293
_diffrn_measurement_device 'Siemens P4 four-circle diffractometer'
_diffrn_measurement_method \w/2\q
_diffrn_radiation_type 'Cu K\a'
_diffrn_radiation_wavelength 1.54184
_diffrn_reflns_av_R_equivalents .0398
_diffrn_reflns_limit_h_max 8
_diffrn_reflns_limit_h_min -7
_diffrn_reflns_limit_k_max 9
_diffrn_reflns_limit_k_min -9
_diffrn_reflns_limit_l_max 16
_diffrn_reflns_limit_l_min -16
_diffrn_reflns_number 5354
_diffrn_reflns_theta_max 57.16
_diffrn_standards_decay_% <3.0
_diffrn_standards_interval_count 100
_diffrn_standards_number 3
_exptl_absorpt_coefficient_mu 5.210
_exptl_absorpt_correction_T_max .953
_exptl_absorpt_correction_T_min .254
_exptl_absorpt_correction_type '\y scans (XEMP; Siemens, 1989)'
_exptl_crystal_colour colourless
_exptl_crystal_density_diffrn 1.537
_exptl_crystal_density_meas 1.540
_exptl_crystal_density_method 'flotation in CCl~4~/n-heptane'
_exptl_crystal_description plate
_exptl_crystal_F_000 472
_exptl_crystal_size_max .38
_exptl_crystal_size_mid .30
_exptl_crystal_size_min .05
_refine_diff_density_max .47
_refine_diff_density_min -.42
_refine_ls_abs_structure_details 'Flack (1983)'
_refine_ls_abs_structure_Flack -.01(3)
_refine_ls_extinction_coef .0055(3)
_refine_ls_extinction_method 'SHELXL93 (Sheldrick, 1993)'
_refine_ls_goodness_of_fit_all 1.085
_refine_ls_goodness_of_fit_obs 1.085
_refine_ls_hydrogen_treatment noref
_refine_ls_matrix_type full
_refine_ls_number_parameters 218
_refine_ls_number_reflns 2710
_refine_ls_R_factor_all .0335
_refine_ls_R_factor_obs .0333
_refine_ls_shift/esd_max -.001
_refine_ls_structure_factor_coef Fsqd
_refine_ls_weighting_details 'w=1/[\s^2^(Fo^2^)+(0.0311P)^2^+ 0.8398P]  where P=(Fo^2^+2Fc^2^)/3'
_refine_ls_weighting_scheme calc
_refine_ls_wR_factor_all .0842
_refine_ls_wR_factor_obs .0842
_reflns_number_observed 2700
_reflns_number_total 2710
_reflns_observed_criterion '> 2.0 sigma(I)'
_cod_data_source_file na1252.cif
_cod_data_source_block Y
_cod_depositor_comments
;
The following automatic conversions were performed:
'_symmetry_cell_setting' value 'Monoclinic ' changed to 'monoclinic'
according to '/home/saulius/struct/CIF-dictionaries/cif_core.dic'
dictionary named 'cif_core.dic' version 2.4.1 from 2010-06-29.

Automatic conversion script
Id: cif_fix_enum 1527 2010-12-29 10:47:43Z saulius 

The following automatic conversions were performed:

'_symmetry_cell_setting' value 'Monoclinic ' changed to 'monoclinic'
according to /home/saulius/struct/CIF-dictionaries/cif_core.dic
dictionary named 'cif_core.dic' version 2.4.1 from 2010-06-29.

Automatic conversion script
Id: cif_fix_values 1715 2011-07-08 13:25:40Z adriana 

The following automatic conversions were performed:

'_refine_ls_weighting_scheme' value '
w=1/[\s^2^(Fo^2^)+(0.0311P)^2^+ 0.8398P] where P=(Fo^2^+2Fc^2^)/3'
was changed to 'calc'. New tag '_refine_ls_weighting_details' was
created. The value of the new tag was set to
'w=1/[\s^2^(Fo^2^)+(0.0311P)^2^+ 0.8398P] where P=(Fo^2^+2Fc^2^)/3'.

Automatic conversion script
Id: cif_fix_values 3143 2015-03-26 13:38:13Z robertas 
;
_cod_original_sg_symbol_Hall 'P 2y1  '
_cod_original_sg_symbol_H-M 'P 21'
_cod_original_formula_sum 'C17 H28 Br2 N4 O1      '
_cod_database_code 2005667

loop_
_symmetry_equiv_pos_as_xyz
x,y,z
-x,1/2+y,-z

loop_
_atom_site_aniso_label
_atom_site_aniso_U_11
_atom_site_aniso_U_22
_atom_site_aniso_U_33
_atom_site_aniso_U_12
_atom_site_aniso_U_13
_atom_site_aniso_U_23
Br1 .0569(3) .0537(3) .0626(3) .0006(3) .0034(2) -.0109(3)
Br2 .1527(8) .0346(3) .1170(7) .0023(4) .0426(6) .0105(3)
O1 .085(3) .050(2) .050(2) .006(2) .008(2) .001(2)
C2 .059(3) .047(3) .061(3) .002(3) .013(2) -.005(3)
C3 .085(4) .054(3) .061(4) .002(3) .027(3) .005(3)
C4 .089(4) .067(4) .065(4) .015(3) .028(3) .009(3)
C5 .055(3) .063(3) .058(3) .007(3) .008(3) .005(3)
C6 .064(3) .060(3) .040(3) .005(3) .006(2) -.005(3)
C7 .068(4) .054(3) .071(4) .003(3) .009(3) -.003(3)
C8 .087(5) .076(4) .074(4) -.004(3) .022(3) -.020(3)
C9 .073(4) .093(5) .070(4) -.006(3) .011(3) -.030(4)
C10 .061(4) .094(5) .047(3) .006(3) .008(3) -.002(3)
C11 .069(3) .052(3) .056(3) -.014(3) .014(2) -.003(3)
N12 .055(3) .048(3) .055(3) -.005(2) .013(2) -.007(2)
C13 .066(4) .049(3) .060(3) .007(3) .000(3) -.006(3)
C14 .059(3) .057(3) .054(3) .003(2) .000(3) -.007(2)
C15 .060(3) .044(2) .047(3) .001(2) -.005(2) -.001(2)
N16 .072(3) .035(2) .045(2) .004(2) -.003(2) .000(2)
C17 .057(3) .034(2) .046(3) -.014(2) .008(2) -.005(2)
N18 .081(3) .033(2) .048(3) .002(2) -.004(2) .004(2)
C19 .070(4) .066(4) .048(3) -.002(3) .000(3) .013(3)
C20 .074(4) .080(4) .049(3) -.002(3) .003(3) -.005(3)
C21 .061(3) .059(3) .050(3) -.002(2) .004(3) -.010(2)
N22 .078(3) .041(2) .051(3) .001(2) .002(2) .000(2)

loop_
_atom_site_label
_atom_site_fract_x
_atom_site_fract_y
_atom_site_fract_z
_atom_site_U_iso_or_equiv
_atom_site_thermal_displace_type
_atom_site_calc_flag
_atom_site_calc_attached_atom
_atom_site_refinement_flags
_atom_site_type_symbol
Br1 -.19971(6) .97130(5) .99501(3) .0580(2) aniso . . . Br
Br2 .2397(1) 1.74325(8) 1.29074(6) .0994(4) aniso . . . Br
O1 .2263(6) .7980(4) .8187(2) .062(1) aniso . . . O
C2 .1918(6) .9613(6) .8336(3) .055(2) aniso . . . C
C3 .2608(9) 1.0651(7) .7640(4) .065(2) aniso . . . C
C4 .1787(9) 1.0194(7) .6745(4) .072(2) aniso . . . C
C5 .1663(7) .8446(7) .6628(4) .058(2) aniso . . . C
C6 .1884(7) .7444(7) .7347(3) .055(2) aniso . . . C
C7 .1805(8) .5811(7) .7257(4) .064(2) aniso . . . C
C8 .1439(9) .5172(8) .6423(5) .078(3) aniso . . . C
C9 .1226(9) .6126(9) .5711(5) .078(3) aniso . . . C
C10 .1348(7) .7757(8) .5809(4) .067(2) aniso . . . C
C11 .2770(7) .9957(7) .9227(3) .058(2) aniso . . . C
N12 .2198(6) .8826(5) .9879(3) .052(2) aniso . . . N
C13 .3341(8) .8739(6) 1.0728(4) .059(2) aniso . . . C
C14 .3640(7) 1.0328(6) 1.1172(4) .057(2) aniso . . . C
C15 .2028(7) 1.1083(6) 1.1452(4) .051(2) aniso . . . C
N16 .2374(6) 1.2499(5) 1.1974(3) .051(1) aniso . . . N
C17 .2990(6) 1.2479(6) 1.2808(3) .045(2) aniso . . . C
N18 .3158(6) 1.1126(5) 1.3250(3) .055(2) aniso . . . N
C19 .3779(8) 1.1042(7) 1.4159(4) .062(2) aniso . . . C
C20 .3435(8) 1.2537(8) 1.4617(4) .068(2) aniso . . . C
C21 .4033(7) 1.3934(6) 1.4117(3) .057(2) aniso . . . C
N22 .3396(6) 1.3813(5) 1.3208(3) .057(2) aniso . . . N
H2 .0655(6) .9770(6) .8324(3) .069 iso calc C2 R H
H3A .2348(9) 1.1745(7) .7751(4) .082 iso calc C3 R H
H3B .3866(9) 1.0539(7) .7668(4) .082 iso calc C3 R H
H4A .0625(9) 1.0645(7) .6649(4) .090 iso calc C4 R H
H4B .2473(9) 1.0630(7) .6311(4) .090 iso calc C4 R H
H7 .1993(8) .5161(7) .7744(4) .080 iso calc C7 R H
H8 .1339(9) .4087(8) .6354(5) .097 iso calc C8 R H
H9 .1000(9) .5690(9) .5157(5) .098 iso calc C9 R H
H10 .1216(7) .8394(8) .5316(4) .084 iso calc C10 R H
H11A .2480(7) 1.1020(7) .9390(3) .073 iso calc C11 R H
H11B .4028(7) .9895(7) .9227(3) .073 iso calc C11 R H
H12A .2137(6) .7860(5) .9639(3) .066 iso calc N12 R H
H12B .1114(6) .9092(5) .9991(3) .066 iso calc N12 R H
H13A .4461(8) .8298(6) 1.0624(4) .074 iso calc C13 R H
H13B .2811(8) .8033(6) 1.1118(4) .074 iso calc C13 R H
H14A .4484(7) 1.0197(6) 1.1681(4) .072 iso calc C14 R H
H14B .4147(7) 1.1036(6) 1.0775(4) .072 iso calc C14 R H
H15A .1247(7) 1.1347(6) 1.0937(4) .064 iso calc C15 R H
H15B .1435(7) 1.0326(6) 1.1788(4) .064 iso calc C15 R H
H16 .2166(6) 1.3397(5) 1.1726(3) .064 iso calc N16 R H
H18 .2880(6) 1.0265(5) 1.2976(3) .068 iso calc N18 R H
H19A .5024(8) 1.0833(7) 1.4224(4) .077 iso calc C19 R H
H19B .3205(8) 1.0179(7) 1.4425(4) .077 iso calc C19 R H
H20A .4051(8) 1.2524(8) 1.5200(4) .085 iso calc C20 R H
H20B .2195(8) 1.2629(8) 1.4669(4) .085 iso calc C20 R H
H21A .3603(7) 1.4899(6) 1.4355(3) .071 iso calc C21 R H
H21B .5298(7) 1.3976(6) 1.4181(3) .071 iso calc C21 R H
H22 .3274(6) 1.4667(5) 1.2909(3) .071 iso calc N22 R H

loop_
_atom_type_symbol
_atom_type_scat_dispersion_real
_atom_type_scat_dispersion_imag
_atom_type_scat_source
C .0181 .0091 'IT.4  Tab.2.2B and 2.3.1'
H .0000 .0000 'IT.4  Tab.2.2B and 2.3.1'
Br -.6763 1.2805 'IT.4  Tab.2.2B and 2.3.1'
N .0311 .0180 'IT.4  Tab.2.2B and 2.3.1'
O .0492 .0322 'IT.4  Tab.2.2B and 2.3.1'

loop_
_geom_angle_atom_site_label_1
_geom_angle_atom_site_label_2
_geom_angle_atom_site_label_3
_geom_angle
_geom_angle_publ_flag
C2 O1 C6 116.5(4) yes
O1 C2 H2 109.2 no
O1 C2 C11 105.5(4) yes
O1 C2 C3 111.1(4) yes
C11 C2 H2 109.2 no
C3 C2 H2 109.2 no
C3 C2 C11 112.5(4) yes
C2 C3 H3B 109.5 no
C2 C3 H3A 109.5 no
C2 C3 C4 110.6(5) yes
H3A C3 H3B 108.1 no
C4 C3 H3B 109.5 no
C4 C3 H3A 109.5 no
C3 C4 H4B 109.1 no
C3 C4 H4A 109.1 no
C3 C4 C5 112.4(5) yes
H4A C4 H4B 107.8 no
C5 C4 H4B 109.1 no
C5 C4 H4A 109.1 no
C4 C5 C10 122.0(5) yes
C4 C5 C6 120.6(5) yes
C6 C5 C10 117.4(5) yes
O1 C6 C5 122.9(5) yes
C5 C6 C7 121.9(5) yes
O1 C6 C7 115.2(5) yes
C6 C7 H7 120.7 no
C6 C7 C8 118.7(5) yes
C8 C7 H7 120.7 no
C7 C8 H8 119.8 no
C7 C8 C9 120.4(6) yes
C9 C8 H8 119.8 no
C8 C9 H9 119.9 no
C8 C9 C10 120.2(6) yes
C10 C9 H9 119.9 no
C5 C10 C9 121.3(6) yes
C9 C10 H10 119.3 no
C5 C10 H10 119.3 no
C2 C11 H11B 109.4 no
C2 C11 H11A 109.4 no
C2 C11 N12 111.3(4) yes
H11A C11 H11B 108.0 no
N12 C11 H11B 109.4 no
N12 C11 H11A 109.4 no
C11 N12 H12B 108.4 no
C11 N12 H12A 108.4 no
C11 N12 C13 115.6(4) yes
H12A N12 H12B 107.4 no
C13 N12 H12B 108.4 no
C13 N12 H12A 108.4 no
N12 C13 H13B 108.9 no
N12 C13 H13A 108.9 no
N12 C13 C14 113.3(4) yes
H13A C13 H13B 107.7 no
C14 C13 H13B 108.9 no
C14 C13 H13A 108.9 no
C13 C14 H14B 108.6 no
C13 C14 H14A 108.6 no
C13 C14 C15 114.8(5) yes
H14A C14 H14B 107.6 no
C15 C14 H14B 108.6 no
C15 C14 H14A 108.6 no
C14 C15 H15B 108.8 no
C14 C15 H15A 108.8 no
C14 C15 N16 113.9(4) yes
H15A C15 H15B 107.7 no
N16 C15 H15B 108.8 no
N16 C15 H15A 108.8 no
C15 N16 H16 118.3 no
C15 N16 C17 123.4(4) yes
C17 N16 H16 118.3 no
N16 C17 N22 119.3(4) yes
N16 C17 N18 120.9(4) yes
N18 C17 N22 119.8(4) yes
C17 N18 H18 118.5 no
C17 N18 C19 123.1(4) yes
C19 N18 H18 118.5 no
N18 C19 H19B 109.4 no
N18 C19 H19A 109.4 no
N18 C19 C20 111.3(5) yes
H19A C19 H19B 108.0 no
C20 C19 H19B 109.4 no
C20 C19 H19A 109.4 no
C19 C20 H20B 109.6 no
C19 C20 H20A 109.6 no
C19 C20 C21 110.3(5) yes
H20A C20 H20B 108.1 no
C21 C20 H20B 109.6 no
C21 C20 H20A 109.6 no
C20 C21 H21B 109.6 no
C20 C21 H21A 109.6 no
C20 C21 N22 110.4(4) yes
H21A C21 H21B 108.1 no
N22 C21 H21B 109.6 no
N22 C21 H21A 109.6 no
C17 N22 C21 124.1(4) yes
C21 N22 H22 118.0 no
C17 N22 H22 118.0 no

loop_
_geom_bond_atom_site_label_1
_geom_bond_atom_site_label_2
_geom_bond_distance
_geom_bond_publ_flag
O1 C2 1.436(6) yes
O1 C6 1.374(6) yes
C2 C3 1.528(8) yes
C2 C11 1.486(7) yes
C2 H2 .980 no
C3 C4 1.505(8) yes
C3 H3A .970 no
C3 H3B .970 no
C4 C5 1.497(8) yes
C4 H4A .970 no
C4 H4B .970 no
C5 C6 1.393(8) yes
C5 C10 1.389(8) yes
C6 C7 1.395(8) yes
C7 C8 1.397(9) yes
C7 H7 .930 no
C8 C9 1.360(10) yes
C8 H8 .930 no
C9 C10 1.400(10) yes
C9 H9 .930 no
C10 H10 .930 no
C11 N12 1.492(7) yes
C11 H11A .970 no
C11 H11B .970 no
N12 C13 1.498(7) yes
N12 H12A .900 no
N12 H12B .900 no
C13 C14 1.519(8) yes
C13 H13A .970 no
C13 H13B .970 no
C14 C15 1.502(8) yes
C14 H14A .970 no
C14 H14B .970 no
C15 N16 1.455(7) yes
C15 H15A .970 no
C15 H15B .970 no
N16 C17 1.322(6) yes
N16 H16 .860 no
C17 N18 1.335(6) yes
C17 N22 1.312(6) yes
N18 C19 1.434(7) yes
N18 H18 .860 no
C19 C20 1.490(9) yes
C19 H19A .970 no
C19 H19B .970 no
C20 C21 1.514(8) yes
C20 H20A .970 no
C20 H20B .970 no
C21 N22 1.438(7) yes
C21 H21A .970 no
C21 H21B .970 no
N22 H22 .860 no

loop_
_geom_torsion_atom_site_label_1
_geom_torsion_atom_site_label_2
_geom_torsion_atom_site_label_3
_geom_torsion_atom_site_label_4
_geom_torsion
_geom_torsion_publ_flag
C2 O1 C6 C7 -164.4(5) no
C2 O1 C6 C5 18.1(7) no
C6 O1 C2 H2 74.3 no
C6 O1 C2 C11 -168.4(4) no
C6 O1 C2 C3 -46.2(6) no
O1 C2 C11 N12 -53.2(5) yes
O1 C2 C11 H11A -174.1 no
O1 C2 C11 H11B 67.8 no
O1 C2 C3 C4 58.6(6) no
O1 C2 C3 H3A 179.4 no
O1 C2 C3 H3B -62.2 no
C3 C2 C11 N12 -174.5(4) no
C3 C2 C11 H11A 64.6 no
C3 C2 C11 H11B -53.5 no
C11 C2 C3 H3B 55.8 no
C11 C2 C3 H3A -62.6 no
C11 C2 C3 C4 176.6(5) no
H2 C2 C3 H3B 177.2 no
H2 C2 C3 H3A 58.8 no
H2 C2 C3 C4 -62.0 no
H2 C2 C11 H11B -174.9 no
H2 C2 C11 H11A -56.9 no
H2 C2 C11 N12 64.1 no
C2 C3 C4 C5 -42.0(7) no
C2 C3 C4 H4A 79.2 no
C2 C3 C4 H4B -163.2 no
H3A C3 C4 H4B 76.0 no
H3A C3 C4 H4A -41.6 no
H3A C3 C4 C5 -162.8 no
H3B C3 C4 H4B -42.4 no
H3B C3 C4 H4A -160.0 no
H3B C3 C4 C5 78.8 no
C3 C4 C5 C6 14.9(8) no
C3 C4 C5 C10 -164.2(6) no
H4A C4 C5 C10 74.6 no
H4A C4 C5 C6 -106.3 no
H4B C4 C5 C10 -43.0 no
H4B C4 C5 C6 136.1 no
C4 C5 C6 O1 -1.6(8) no
C4 C5 C10 H10 .4 no
C4 C5 C10 C9 -179.6(6) no
C4 C5 C6 C7 -178.9(5) no
C10 C5 C6 O1 177.6(5) no
C6 C5 C10 H10 -178.9 no
C6 C5 C10 C9 1.1(9) no
C10 C5 C6 C7 .3(9) no
C5 C6 C7 C8 -2.0(9) no
O1 C6 C7 C8 -179.6(5) no
C5 C6 C7 H7 177.9 no
O1 C6 C7 H7 .4 no
C6 C7 C8 C9 2.0(10) no
C6 C7 C8 H8 -177.7 no
H7 C7 C8 H8 2.3 no
H7 C7 C8 C9 -177.7 no
C7 C8 C9 C10 .0(10) no
C7 C8 C9 H9 179.1 no
H8 C8 C9 H9 -.9 no
H8 C8 C9 C10 179.1 no
C8 C9 C10 C5 .0(10) no
C8 C9 C10 H10 179.1 no
H9 C9 C10 C5 179.1 no
H9 C9 C10 H10 -.9 no
C2 C11 N12 C13 162.2(4) yes
C2 C11 N12 H12A 40.4 no
C2 C11 N12 H12B -75.9 no
H11A C11 N12 H12B 45.0 no
H11A C11 N12 H12A 161.3 no
H11A C11 N12 C13 -76.8 no
H11B C11 N12 H12B 163.1 no
H11B C11 N12 H12A -80.6 no
H11B C11 N12 C13 41.3 no
C11 N12 C13 C14 54.5(6) yes
C11 N12 C13 H13A -66.9 no
C11 N12 C13 H13B 175.9 no
H12A N12 C13 H13B -62.3 no
H12A N12 C13 H13A 55.0 no
H12A N12 C13 C14 176.3 no
H12B N12 C13 H13B 54.0 no
H12B N12 C13 H13A 171.3 no
H12B N12 C13 C14 -67.3 no
N12 C13 C14 C15 64.3(6) yes
N12 C13 C14 H14A -174.0 no
N12 C13 C14 H14B -57.4 no
H13A C13 C14 H14B 64.0 no
H13A C13 C14 H14A -52.7 no
H13A C13 C14 C15 -174.3 no
H13B C13 C14 H14B -178.8 no
H13B C13 C14 H14A 64.6 no
H13B C13 C14 C15 -57.1 no
C13 C14 C15 N16 172.5(4) yes
C13 C14 C15 H15A -66.0 no
C13 C14 C15 H15B 51.0 no
H14A C14 C15 H15B -70.7 no
H14A C14 C15 H15A 172.3 no
H14A C14 C15 N16 50.8 no
H14B C14 C15 H15B 172.7 no
H14B C14 C15 H15A 55.7 no
H14B C14 C15 N16 -65.8 no
C14 C15 N16 C17 -77.1(6) yes
C14 C15 N16 H16 102.8 no
H15A C15 N16 H16 -18.6 no
H15A C15 N16 C17 161.4 no
H15B C15 N16 H16 -135.7 no
H15B C15 N16 C17 44.3 no
C15 N16 C17 N18 -7.3(8) no
C15 N16 C17 N22 174.5(5) no
H16 N16 C17 N22 -5.5 no
H16 N16 C17 N18 172.7 no
N16 C17 N22 H22 -1.7 no
N16 C17 N22 C21 178.3(5) no
N16 C17 N18 C19 -178.5(5) no
N16 C17 N18 H18 1.5 no
N18 C17 N22 H22 -179.9 no
N18 C17 N22 C21 .2(8) no
N22 C17 N18 H18 179.7 no
N22 C17 N18 C19 -.3(8) no
C17 N18 C19 C20 26.0(7) no
C17 N18 C19 H19A -95.0 no
C17 N18 C19 H19B 146.9 no
H18 N18 C19 H19B -33.1 no
H18 N18 C19 H19A 85.0 no
H18 N18 C19 C20 -154.0 no
N18 C19 C20 C21 -48.8(6) no
N18 C19 C20 H20A -169.6 no
N18 C19 C20 H20B 71.9 no
H19A C19 C20 H20B -167.1 no
H19A C19 C20 H20A -48.6 no
H19A C19 C20 C21 72.1 no
H19B C19 C20 H20B -49.0 no
H19B C19 C20 H20A 69.5 no
H19B C19 C20 C21 -169.8 no
C19 C20 C21 N22 48.2(6) no
C19 C20 C21 H21A 169.0 no
C19 C20 C21 H21B -72.5 no
H20A C20 C21 H21B 48.2 no
H20A C20 C21 H21A -70.2 no
H20A C20 C21 N22 169.0 no
H20B C20 C21 H21B 166.7 no
H20B C20 C21 H21A 48.3 no
H20B C20 C21 N22 -72.5 no
C20 C21 N22 C17 -25.0(7) no
C20 C21 N22 H22 154.9 no
H21A C21 N22 C17 -145.8 no
H21B C21 N22 C17 95.7 no
H21A C21 N22 H22 34.2 no
H21B C21 N22 H22 -84.3 no
